data_4074001
loop_
_publ_author_name
'Popp, Friedrich'
'N\"atscher, Jennifer B.'
'Daiss, J\"urgen O.'
'Burschka, Christian'
'Tacke, Reinhold'

_publ_section_title
;
 The 2,4,6-Trimethoxyphenyl Unit as a Unique Protecting Group for Silicon
 in Synthesis and the Silylation Potential of
 (2,4,6-Trimethoxyphenyl)silanes
;
_journal_issue 24
_journal_name_full Organometallics
_journal_page_first 6014
_journal_paper_doi 10.1021/om700805p
_journal_volume 26
_journal_year 2007
_chemical_formula_moiety 'C22 H30 O3 Si'
_chemical_formula_sum 'C22 H30 O3 Si'
_chemical_formula_weight 370.55
_chemical_name_systematic
; 
 ? 
;
_space_group_IT_number 14
_symmetry_cell_setting monoclinic
_symmetry_space_group_name_Hall '-P 2ybc'
_symmetry_space_group_name_H-M 'P 1 21/c 1'
_atom_sites_solution_hydrogens geom
_atom_sites_solution_primary direct
_atom_sites_solution_secondary difmap
_audit_creation_method SHELXL-97
_cell_angle_alpha 90.00
_cell_angle_beta 94.62(3)
_cell_angle_gamma 90.00
_cell_formula_units_Z 4
_cell_length_a 7.6734(15)
_cell_length_b 32.416(7)
_cell_length_c 8.3543(17)
_cell_measurement_reflns_used 4144
_cell_measurement_temperature 173(2)
_cell_measurement_theta_max 24.65
_cell_measurement_theta_min 7.15
_cell_volume 2071.3(7)
_computing_cell_refinement Stoe-IPDS
_computing_data_collection Stoe-IPDS
_computing_data_reduction Stoe-IPDS
_computing_molecular_graphics Bruker-SHELXTL
_computing_publication_material Bruker-SHELXTL
_computing_structure_refinement 'SHELXL-97 (Sheldrick, 1997)'
_computing_structure_solution 'SHELXS-97 (Sheldrick, 1990)'
_diffrn_ambient_temperature 173(2)
_diffrn_measured_fraction_theta_full 0.992
_diffrn_measured_fraction_theta_max 0.992
_diffrn_measurement_device_type Stoe-IPDS
_diffrn_measurement_method Stoe-IPDS
_diffrn_radiation_monochromator graphite
_diffrn_radiation_source 'fine-focus sealed tube'
_diffrn_radiation_type MoK\a
_diffrn_radiation_wavelength 0.71073
_diffrn_reflns_av_R_equivalents 0.0498
_diffrn_reflns_av_sigmaI/netI 0.0332
_diffrn_reflns_limit_h_max 9
_diffrn_reflns_limit_h_min -9
_diffrn_reflns_limit_k_max 39
_diffrn_reflns_limit_k_min -39
_diffrn_reflns_limit_l_max 10
_diffrn_reflns_limit_l_min -10
_diffrn_reflns_number 15927
_diffrn_reflns_theta_full 25.90
_diffrn_reflns_theta_max 25.90
_diffrn_reflns_theta_min 2.51
_exptl_absorpt_coefficient_mu 0.131
_exptl_absorpt_correction_type none
_exptl_crystal_colour colorless
_exptl_crystal_density_diffrn 1.188
_exptl_crystal_density_method 'not measured'
_exptl_crystal_description prism
_exptl_crystal_F_000 800
_exptl_crystal_size_max .5
_exptl_crystal_size_mid .3
_exptl_crystal_size_min .3
_refine_diff_density_max 0.312
_refine_diff_density_min -0.255
_refine_diff_density_rms 0.045
_refine_ls_extinction_method none
_refine_ls_goodness_of_fit_ref 1.057
_refine_ls_hydrogen_treatment mixed
_refine_ls_matrix_type full
_refine_ls_number_parameters 242
_refine_ls_number_reflns 4005
_refine_ls_number_restraints 0
_refine_ls_restrained_S_all 1.057
_refine_ls_R_factor_all 0.0544
_refine_ls_R_factor_gt 0.0436
_refine_ls_shift/su_max 0.002
_refine_ls_shift/su_mean 0.000
_refine_ls_structure_factor_coef Fsqd
_refine_ls_weighting_details 'calc w=1/[\s^2^(Fo^2^)+(0.0684P)^2^+0.6840P] where P=(Fo^2^+2Fc^2^)/3'
_refine_ls_weighting_scheme calc
_refine_ls_wR_factor_gt 0.1166
_refine_ls_wR_factor_ref 0.1243
_reflns_number_gt 3260
_reflns_number_total 4005
_reflns_threshold_expression >2sigma(I)
_cod_data_source_file om700805p-file005.cif
_cod_data_source_block pop07c
_cod_original_sg_symbol_H-M P21/C
_cod_database_code 4074001

loop_
_symmetry_equiv_pos_as_xyz
'x, y, z'
'-x, y+1/2, -z+1/2'
'-x, -y, -z'
'x, -y-1/2, z-1/2'

loop_
_atom_site_label
_atom_site_type_symbol
_atom_site_fract_x
_atom_site_fract_y
_atom_site_fract_z
_atom_site_U_iso_or_equiv
_atom_site_adp_type
_atom_site_occupancy
_atom_site_symmetry_multiplicity
_atom_site_calc_flag
_atom_site_refinement_flags
Si Si 0.29251(6) 0.620424(13) 0.29702(5) 0.02872(15) Uani 1 1 d .
O1 O 0.34056(19) 0.52476(4) 0.24692(15) 0.0412(3) Uani 1 1 d .
O2 O 0.08695(19) 0.52061(4) -0.30237(15) 0.0418(3) Uani 1 1 d .
O3 O 0.09460(15) 0.64370(3) 0.00404(14) 0.0315(3) Uani 1 1 d .
C1 C 0.0906(3) 0.63336(6) 0.3996(2) 0.0411(4) Uani 1 1 d .
H1A H 0.0038 0.6459 0.3220 0.062 Uiso 1 1 calc R
H1B H 0.1205 0.6528 0.4874 0.062 Uiso 1 1 calc R
H1C H 0.0421 0.6081 0.4428 0.062 Uiso 1 1 calc R
C2 C 0.4383(3) 0.59406(6) 0.4608(2) 0.0383(4) Uani 1 1 d .
H2A H 0.3655 0.5764 0.5257 0.046 Uiso 1 1 calc R
H2B H 0.5226 0.5760 0.4107 0.046 Uiso 1 1 calc R
C3 C 0.4217(2) 0.66516(5) 0.21713(19) 0.0293(3) Uani 1 1 d .
C4 C 0.2246(2) 0.58482(5) 0.12316(19) 0.0272(3) Uani 1 1 d .
C5 C 0.2587(2) 0.54249(5) 0.11184(19) 0.0289(3) Uani 1 1 d .
C6 C 0.2160(2) 0.51965(5) -0.0271(2) 0.0303(4) Uani 1 1 d .
H6 H 0.2431 0.4911 -0.0314 0.036 Uiso 1 1 calc R
C7 C 0.1331(2) 0.53953(5) -0.1588(2) 0.0302(4) Uani 1 1 d .
C8 C 0.0892(2) 0.58097(5) -0.15233(19) 0.0301(4) Uani 1 1 d .
H8 H 0.0289 0.5942 -0.2419 0.036 Uiso 1 1 calc R
C9 C 0.1352(2) 0.60267(5) -0.01267(19) 0.0269(3) Uani 1 1 d .
C10 C 0.3671(3) 0.48115(5) 0.2487(2) 0.0408(4) Uani 1 1 d .
H10A H 0.2543 0.4671 0.2284 0.061 Uiso 1 1 calc R
H10B H 0.4215 0.4728 0.3539 0.061 Uiso 1 1 calc R
H10C H 0.4438 0.4736 0.1651 0.061 Uiso 1 1 calc R
C11 C 0.1360(3) 0.47826(6) -0.3194(2) 0.0434(5) Uani 1 1 d .
H11A H 0.2634 0.4757 -0.3025 0.065 Uiso 1 1 calc R
H11B H 0.0970 0.4686 -0.4276 0.065 Uiso 1 1 calc R
H11C H 0.0812 0.4615 -0.2398 0.065 Uiso 1 1 calc R
C12 C 0.0656(4) 0.66766(6) -0.1377(3) 0.0541(6) Uani 1 1 d .
H12A H 0.1641 0.6642 -0.2041 0.081 Uiso 1 1 calc R
H12B H 0.0549 0.6968 -0.1089 0.081 Uiso 1 1 calc R
H12C H -0.0424 0.6585 -0.1980 0.081 Uiso 1 1 calc R
C13 C 0.3684(2) 0.70716(5) 0.2170(2) 0.0348(4) Uani 1 1 d .
C14 C 0.4744(3) 0.73779(5) 0.1609(2) 0.0392(4) Uani 1 1 d .
H14 H 0.4352 0.7656 0.1621 0.047 Uiso 1 1 calc R
C15 C 0.6353(2) 0.72947(5) 0.1032(2) 0.0370(4) Uani 1 1 d .
C16 C 0.6862(2) 0.68843(5) 0.1001(2) 0.0352(4) Uani 1 1 d .
H16 H 0.7950 0.6818 0.0598 0.042 Uiso 1 1 calc R
C17 C 0.5835(2) 0.65657(5) 0.1538(2) 0.0308(4) Uani 1 1 d .
C18 C 0.1954(3) 0.72081(6) 0.2747(3) 0.0528(5) Uani 1 1 d .
H18A H 0.1981 0.7172 0.3914 0.079 Uiso 1 1 calc R
H18B H 0.1008 0.7041 0.2224 0.079 Uiso 1 1 calc R
H18C H 0.1754 0.7499 0.2477 0.079 Uiso 1 1 calc R
C19 C 0.7498(3) 0.76352(6) 0.0467(3) 0.0496(5) Uani 1 1 d .
H19A H 0.6810 0.7811 -0.0300 0.074 Uiso 1 1 calc R
H19B H 0.8477 0.7514 -0.0055 0.074 Uiso 1 1 calc R
H19C H 0.7951 0.7801 0.1390 0.074 Uiso 1 1 calc R
C20 C 0.6552(2) 0.61342(5) 0.1409(2) 0.0399(4) Uani 1 1 d .
H20A H 0.7409 0.6129 0.0601 0.060 Uiso 1 1 calc R
H20B H 0.5595 0.5944 0.1092 0.060 Uiso 1 1 calc R
H20C H 0.7119 0.6050 0.2451 0.060 Uiso 1 1 calc R
C21 C 0.5364(3) 0.62439(6) 0.5685(2) 0.0469(5) Uani 1 1 d .
H21 H 0.6236 0.6403 0.5227 0.056 Uiso 1 1 calc R
C22 C 0.5138(3) 0.63114(8) 0.7200(3) 0.0594(6) Uani 1 1 d .
H22A H 0.4282 0.6160 0.7713 0.089 Uiso 1 1 calc R
H22B H 0.5831 0.6512 0.7786 0.089 Uiso 1 1 calc R

loop_
_atom_site_aniso_label
_atom_site_aniso_U_11
_atom_site_aniso_U_22
_atom_site_aniso_U_33
_atom_site_aniso_U_23
_atom_site_aniso_U_13
_atom_site_aniso_U_12
Si 0.0316(3) 0.0278(2) 0.0261(2) -0.00237(16) -0.00149(17) 0.00184(17)
O1 0.0586(8) 0.0265(6) 0.0360(7) 0.0040(5) -0.0119(6) 0.0067(6)
O2 0.0551(8) 0.0325(7) 0.0358(7) -0.0102(5) -0.0089(6) 0.0059(6)
O3 0.0377(7) 0.0234(6) 0.0326(6) 0.0007(4) -0.0015(5) 0.0047(5)
C1 0.0416(10) 0.0471(10) 0.0350(9) -0.0057(8) 0.0061(8) 0.0013(8)
C2 0.0435(10) 0.0366(9) 0.0337(9) 0.0009(7) -0.0041(7) 0.0008(8)
C3 0.0308(8) 0.0274(8) 0.0285(8) -0.0045(6) -0.0045(6) 0.0024(6)
C4 0.0275(8) 0.0267(7) 0.0273(8) 0.0011(6) 0.0007(6) -0.0007(6)
C5 0.0289(8) 0.0273(8) 0.0303(8) 0.0035(6) 0.0005(6) 0.0005(6)
C6 0.0309(8) 0.0244(8) 0.0356(9) -0.0009(6) 0.0018(7) 0.0009(6)
C7 0.0303(8) 0.0295(8) 0.0305(8) -0.0050(6) 0.0011(6) -0.0024(6)
C8 0.0330(9) 0.0297(8) 0.0269(8) 0.0006(6) -0.0020(6) 0.0022(7)
C9 0.0264(8) 0.0234(7) 0.0310(8) -0.0007(6) 0.0036(6) -0.0004(6)
C10 0.0468(11) 0.0278(9) 0.0470(11) 0.0094(7) -0.0014(8) 0.0053(7)
C11 0.0507(11) 0.0332(9) 0.0453(10) -0.0147(8) -0.0028(8) 0.0036(8)
C12 0.0875(17) 0.0326(10) 0.0454(11) 0.0127(8) 0.0242(11) 0.0179(10)
C13 0.0354(9) 0.0274(8) 0.0404(9) -0.0059(7) -0.0046(7) 0.0040(7)
C14 0.0439(10) 0.0246(8) 0.0470(10) -0.0023(7) -0.0096(8) 0.0028(7)
C15 0.0417(10) 0.0314(9) 0.0360(9) 0.0021(7) -0.0086(7) -0.0050(7)
C16 0.0362(9) 0.0345(9) 0.0347(9) 0.0000(7) 0.0005(7) -0.0006(7)
C17 0.0320(9) 0.0284(8) 0.0311(8) -0.0018(6) -0.0034(6) 0.0019(7)
C18 0.0466(12) 0.0316(10) 0.0807(16) -0.0122(10) 0.0079(10) 0.0078(8)
C19 0.0535(12) 0.0373(10) 0.0565(12) 0.0091(9) -0.0049(10) -0.0087(9)
C20 0.0361(10) 0.0315(9) 0.0524(11) -0.0019(8) 0.0065(8) 0.0040(7)
C21 0.0509(12) 0.0462(11) 0.0413(11) 0.0031(8) -0.0107(9) -0.0022(9)
C22 0.0646(15) 0.0660(15) 0.0459(12) -0.0071(10) -0.0066(10) -0.0049(12)

loop_
_atom_type_symbol
_atom_type_description
_atom_type_scat_dispersion_real
_atom_type_scat_dispersion_imag
_atom_type_scat_source
C C 0.0033 0.0016 'International Tables Vol C Tables 4.2.6.8 and 6.1.1.4'
H H 0.0000 0.0000 'International Tables Vol C Tables 4.2.6.8 and 6.1.1.4'
O O 0.0106 0.0060 'International Tables Vol C Tables 4.2.6.8 and 6.1.1.4'
Si Si 0.0817 0.0704 'International Tables Vol C Tables 4.2.6.8 and 6.1.1.4'

loop_
_geom_angle_atom_site_label_1
_geom_angle_atom_site_label_2
_geom_angle_atom_site_label_3
_geom_angle
C1 Si C4 107.44(8)
C1 Si C2 103.38(9)
C4 Si C2 112.81(8)
C1 Si C3 117.46(8)
C4 Si C3 108.27(7)
C2 Si C3 107.57(8)
C5 O1 C10 118.60(13)
C7 O2 C11 117.71(14)
C9 O3 C12 117.79(13)
C21 C2 Si 112.12(13)
C17 C3 C13 116.69(15)
C17 C3 Si 118.50(12)
C13 C3 Si 124.81(13)
C5 C4 C9 115.53(14)
C5 C4 Si 127.35(12)
C9 C4 Si 117.07(12)
O1 C5 C6 121.57(14)
O1 C5 C4 115.47(14)
C6 C5 C4 122.95(15)
C7 C6 C5 118.47(15)
O2 C7 C6 123.90(15)
O2 C7 C8 114.96(14)
C6 C7 C8 121.14(15)
C9 C8 C7 118.63(15)
O3 C9 C8 122.19(14)
O3 C9 C4 114.62(13)
C8 C9 C4 123.18(15)
C14 C13 C3 120.56(17)
C14 C13 C18 116.80(16)
C3 C13 C18 122.63(17)
C15 C14 C13 122.70(16)
C14 C15 C16 116.91(16)
C14 C15 C19 121.54(17)
C16 C15 C19 121.55(18)
C15 C16 C17 122.48(17)
C16 C17 C3 120.62(15)
C16 C17 C20 116.39(16)
C3 C17 C20 122.99(15)
C22 C21 C2 126.3(2)

loop_
_geom_bond_atom_site_label_1
_geom_bond_atom_site_label_2
_geom_bond_distance
Si C1 1.877(2)
Si C4 1.8951(17)
Si C2 1.8991(19)
Si C3 1.9073(18)
O1 C5 1.3727(19)
O1 C10 1.428(2)
O2 C7 1.368(2)
O2 C11 1.434(2)
O3 C9 1.3758(19)
O3 C12 1.419(2)
C2 C21 1.495(3)
C3 C17 1.416(2)
C3 C13 1.422(2)
C4 C5 1.401(2)
C4 C9 1.403(2)
C5 C6 1.394(2)
C6 C7 1.385(2)
C7 C8 1.387(2)
C8 C9 1.383(2)
C13 C14 1.389(3)
C13 C18 1.514(3)
C14 C15 1.387(3)
C15 C16 1.388(2)
C15 C19 1.510(3)
C16 C17 1.395(2)
C17 C20 1.510(2)
C21 C22 1.309(3)

loop_
_geom_torsion_atom_site_label_1
_geom_torsion_atom_site_label_2
_geom_torsion_atom_site_label_3
_geom_torsion_atom_site_label_4
_geom_torsion
C1 Si C2 C21 -82.69(16)
C4 Si C2 C21 161.57(14)
C3 Si C2 C21 42.24(17)
C1 Si C3 C17 173.77(12)
C4 Si C3 C17 -64.42(14)
C2 Si C3 C17 57.78(14)
C1 Si C3 C13 -5.74(17)
C4 Si C3 C13 116.07(14)
C2 Si C3 C13 -121.73(15)
C1 Si C4 C5 -107.89(16)
C2 Si C4 C5 5.39(18)
C3 Si C4 C5 124.32(15)
C1 Si C4 C9 74.48(14)
C2 Si C4 C9 -172.24(13)
C3 Si C4 C9 -53.31(14)
C10 O1 C5 C6 -5.9(2)
C10 O1 C5 C4 175.14(16)
C9 C4 C5 O1 -177.74(14)
Si C4 C5 O1 4.6(2)
C9 C4 C5 C6 3.4(2)
Si C4 C5 C6 -174.31(13)
O1 C5 C6 C7 179.86(15)
C4 C5 C6 C7 -1.3(3)
C11 O2 C7 C6 -3.5(3)
C11 O2 C7 C8 177.10(16)
C5 C6 C7 O2 179.03(16)
C5 C6 C7 C8 -1.6(2)
O2 C7 C8 C9 -178.43(15)
C6 C7 C8 C9 2.1(3)
C12 O3 C9 C8 -23.6(2)
C12 O3 C9 C4 157.03(17)
C7 C8 C9 O3 -179.21(15)
C7 C8 C9 C4 0.2(3)
C5 C4 C9 O3 176.63(14)
Si C4 C9 O3 -5.46(19)
C5 C4 C9 C8 -2.8(2)
Si C4 C9 C8 175.13(13)
C17 C3 C13 C14 -1.7(2)
Si C3 C13 C14 177.86(13)
C17 C3 C13 C18 177.51(17)
Si C3 C13 C18 -3.0(2)
C3 C13 C14 C15 -0.1(3)
C18 C13 C14 C15 -179.36(18)
C13 C14 C15 C16 1.4(3)
C13 C14 C15 C19 -178.49(17)
C14 C15 C16 C17 -0.8(3)
C19 C15 C16 C17 179.07(17)
C15 C16 C17 C3 -1.0(3)
C15 C16 C17 C20 179.25(16)
C13 C3 C17 C16 2.2(2)
Si C3 C17 C16 -177.34(12)
C13 C3 C17 C20 -178.07(16)
Si C3 C17 C20 2.4(2)
Si C2 C21 C22 112.2(2)
